data_7123291
loop_
_publ_author_name
'Nagarkar, Sanjog S.'
'Kurasho, Haruna'
'Duong, Nghia Tuan Tuan'
'Nishiyama, Yusuke'
'Kitagawa, Susumu'
'Horike, Satoshi'

_publ_section_title
;
 Crystal Melting and Glass Formation in Copper Thiocyanate based
 Coordination Polymers
;
_journal_name_full 'Chemical Communications'
_journal_paper_doi 10.1039/C9CC02172H
_journal_year 2019
_chemical_formula_moiety 'C76 H52 Cu8 N20 S12'
_chemical_formula_sum 'C76 H52 Cu8 N20 S12'
_chemical_formula_weight 2138.41
_space_group_crystal_system monoclinic
_space_group_IT_number 7
_space_group_name_Hall 'P -2ya'
_space_group_name_H-M_alt 'P 1 a 1'
_symmetry_space_group_name_Hall 'P -2ya'
_symmetry_space_group_name_H-M 'P 1 a 1'
_atom_sites_solution_hydrogens geom
_audit_creation_date 2019-02-25
_audit_creation_method
;
Olex2 1.2
(compiled 2018.05.29 svn.r3508 for OlexSys, GUI svn.r5506)
;
_audit_update_record
;
2019-02-26 deposited with the CCDC.    2019-04-10 downloaded from the CCDC.
;
_cell_angle_alpha 90
_cell_angle_beta 110.097(6)
_cell_angle_gamma 90
_cell_formula_units_Z 2
_cell_length_a 13.081(6)
_cell_length_b 19.687(9)
_cell_length_c 17.017(8)
_cell_measurement_reflns_used 8126
_cell_measurement_temperature 173(2)
_cell_measurement_theta_max 27.4971
_cell_measurement_theta_min 3.3574
_cell_volume 4115(3)
_computing_cell_refinement 'CrystalClear (Rigaku Inc., 2008)'
_computing_data_collection 'CrystalClear (Rigaku Inc., 2008)'
_computing_data_reduction 'CrystalClear (Rigaku Inc., 2008)'
_computing_molecular_graphics 'Olex2 (Dolomanov et al., 2009)'
_computing_publication_material 'Olex2 (Dolomanov et al., 2009)'
_computing_structure_refinement 'ShelXL (Sheldrick, 2015)'
_diffrn_ambient_temperature 173.35
_diffrn_detector_area_resol_mean 28.5714
_diffrn_measured_fraction_theta_full 0.992
_diffrn_measured_fraction_theta_max 0.972
_diffrn_measurement_device_type 'Saturn724+ (4x4 bin mode)'
_diffrn_measurement_method dtprofit.ref
_diffrn_radiation_detector CCD
_diffrn_radiation_monochromator Confocal
_diffrn_radiation_source 'Rotating Anode'
_diffrn_radiation_type MoK\a
_diffrn_radiation_wavelength 0.71075
_diffrn_reflns_av_R_equivalents 0.0542
_diffrn_reflns_av_unetI/netI 0.0903
_diffrn_reflns_Laue_measured_fraction_full 0.992
_diffrn_reflns_Laue_measured_fraction_max 0.972
_diffrn_reflns_limit_h_max 16
_diffrn_reflns_limit_h_min -16
_diffrn_reflns_limit_k_max 24
_diffrn_reflns_limit_k_min -25
_diffrn_reflns_limit_l_max 21
_diffrn_reflns_limit_l_min -20
_diffrn_reflns_number 32165
_diffrn_reflns_point_group_measured_fraction_full 0.992
_diffrn_reflns_point_group_measured_fraction_max 0.973
_diffrn_reflns_theta_full 25.242
_diffrn_reflns_theta_max 27.496
_diffrn_reflns_theta_min 3.104
_exptl_absorpt_coefficient_mu 2.387
_exptl_absorpt_correction_T_max 0.6467
_exptl_absorpt_correction_T_min 0.6467
_exptl_absorpt_correction_type multi-scan
_exptl_absorpt_process_details 'REQAB (Rigaku, 1998)'
_exptl_crystal_colour orange
_exptl_crystal_density_diffrn 1.726
_exptl_crystal_density_method 'not measured'
_exptl_crystal_description plate
_exptl_crystal_F_000 2144
_exptl_crystal_size_max 0.2
_exptl_crystal_size_mid 0.2
_exptl_crystal_size_min 0.2
_refine_diff_density_max 1.319
_refine_diff_density_min -1.137
_refine_diff_density_rms 0.196
_refine_ls_abs_structure_details
;
 Refined as a perfect inversion twin.
;
_refine_ls_abs_structure_Flack 0.5
_refine_ls_extinction_method none
_refine_ls_goodness_of_fit_ref 1.064
_refine_ls_hydrogen_treatment constr
_refine_ls_matrix_type full
_refine_ls_number_parameters 1045
_refine_ls_number_reflns 17441
_refine_ls_number_restraints 2
_refine_ls_restrained_S_all 1.064
_refine_ls_R_factor_all 0.1222
_refine_ls_R_factor_gt 0.1046
_refine_ls_shift/su_max 0.001
_refine_ls_shift/su_mean 0.000
_refine_ls_structure_factor_coef Fsqd
_refine_ls_weighting_details 'w=1/[\s^2^(Fo^2^)+(0.1064P)^2^+54.8749P] where P=(Fo^2^+2Fc^2^)/3'
_refine_ls_weighting_scheme calc
_refine_ls_wR_factor_gt 0.2660
_refine_ls_wR_factor_ref 0.2816
_reflns_Friedel_coverage 0.997
_reflns_Friedel_fraction_full 0.992
_reflns_Friedel_fraction_max 0.973
_reflns_number_gt 13768
_reflns_number_total 17441
_reflns_threshold_expression 'I > 2\s(I)'
_cod_data_source_file c9cc02172h2.cif
_cod_data_source_block 3_Ph
_cod_original_cell_volume 4116(3)
_cod_database_code 7123291
_shelx_shelxl_version_number 2018/3
_shelx_space_group_comment
;
The symmetry employed for this shelxl refinement is uniquely defined
by the following loop, which should always be used as a source of
symmetry information in preference to the above space-group names.
They are only intended as comments.
;
_shelx_estimated_absorpt_t_max 0.647
_shelx_estimated_absorpt_t_min 0.647
_olex2_refinement_description
;
1. Fixed Uiso
 At 1.2 times of:
  All C(H) groups
2.a Aromatic/amide H refined with riding coordinates:
 C2(H2), C7(H7), C8(H8), C9(H9), C10(H10), C11(H11), C12(H12), C13(H13),
 C14(H14), C16(H16), C17(H17), C19(H19), C20(H20), C22(H22), C23(H23), C24(H24),
  C25(H25), C27(H27), C28(H28), C29(H29), C31(H31), C33(H33), C34(H34),
 C35(H35), C38(H38), C39(H39), C40(H40), C41(H41), C42(H42), C43(H43), C44(H44),
  C47(H47), C50(H50), C52(H52), C53(H53), C54(H54), C57(H57), C58(H58),
 C59(H59), C60(H60), C61(H61), C62(H62), C63(H63), C65(H65), C67(H67), C68(H68),
  C69(H69), C70(H70), C71(H71), C72(H72), C73(H73), C75(H75)
;
_olex2_submission_special_instructions 'No special instructions were received'

loop_
_space_group_symop_operation_xyz
'x, y, z'
'x+1/2, -y, z'

loop_
_atom_site_label
_atom_site_type_symbol
_atom_site_fract_x
_atom_site_fract_y
_atom_site_fract_z
_atom_site_U_iso_or_equiv
_atom_site_adp_type
_atom_site_occupancy
_atom_site_site_symmetry_order
_atom_site_calc_flag
_atom_site_refinement_flags_posn
Cu1 Cu 0.6437(2) 0.39257(14) 0.57601(16) 0.0383(6) Uani 1 1 d .
Cu2 Cu 0.8180(2) 0.60008(14) 0.22910(16) 0.0389(6) Uani 1 1 d .
Cu3 Cu 0.8313(2) 0.12394(13) 0.18301(17) 0.0386(6) Uani 1 1 d .
Cu4 Cu 0.9295(2) -0.14843(13) 0.12015(16) 0.0393(6) Uani 1 1 d .
Cu5 Cu 0.9298(2) 0.33924(13) 0.17827(15) 0.0333(5) Uani 1 1 d .
Cu6 Cu 0.7569(2) 0.13672(14) 0.47136(17) 0.0420(6) Uani 1 1 d .
Cu7 Cu 0.7357(3) 0.66152(15) 0.51567(18) 0.0492(8) Uani 1 1 d .
Cu8 Cu 1.1609(2) 0.12300(14) 0.52962(17) 0.0422(7) Uani 1 1 d .
S1 S 0.9595(4) 0.1166(3) 0.4811(3) 0.0366(11) Uani 1 1 d .
S2 S 0.7324(5) 0.3026(3) 0.6656(3) 0.0385(11) Uani 1 1 d .
S3 S 0.6267(4) 0.6390(3) 0.2205(3) 0.0357(11) Uani 1 1 d .
S4 S 0.8597(5) -0.0653(3) 0.0186(3) 0.0387(12) Uani 1 1 d .
S5 S 0.7171(5) -0.0480(3) 0.6418(3) 0.0437(13) Uani 1 1 d .
S6 S 0.8780(5) -0.2435(2) 0.0328(3) 0.0360(11) Uani 1 1 d .
S7 S 0.8572(5) 0.4140(3) 0.0677(3) 0.0365(11) Uani 1 1 d .
S8 S 0.6889(5) 0.4758(3) 0.6793(3) 0.0387(11) Uani 1 1 d .
S9 S 0.9423(4) 0.6238(3) 0.5230(3) 0.0376(11) Uani 1 1 d .
S10 S 0.6362(4) 0.1424(3) 0.1764(3) 0.0350(11) Uani 1 1 d .
S11 S 0.7430(6) 0.7691(3) 0.5724(4) 0.0487(14) Uani 1 1 d .
S12 S 0.8850(5) 0.2261(3) 0.1377(3) 0.0388(12) Uani 1 1 d .
N1 N 0.6597(13) 0.3975(8) 0.4606(10) 0.028(3) Uani 1 1 d .
N2 N 0.6762(14) 0.6570(9) 0.3927(10) 0.035(4) Uani 1 1 d .
N3 N 0.9170(17) -0.1381(10) 0.2375(11) 0.038(4) Uani 1 1 d .
C1 C 0.9511(14) 0.3712(10) 0.5515(12) 0.027(4) Uani 1 1 d .
N4 N 0.8876(13) 0.6016(10) 0.3463(13) 0.041(5) Uani 1 1 d .
C2 C 0.9302(16) 0.4127(11) 0.3327(14) 0.038(5) Uani 1 1 d .
H2 H 0.939707 0.451357 0.302541 0.045 Uiso 1 1 calc R
N5 N 0.9974(13) 0.3823(8) 0.7252(10) 0.029(3) Uani 1 1 d .
N6 N 1.0088(14) -0.1175(8) 0.6703(10) 0.033(4) Uani 1 1 d .
N7 N 0.9029(16) 0.1145(9) 0.3028(13) 0.040(4) Uani 1 1 d .
C76 C 0.9480(13) -0.1311(9) 0.4092(12) 0.026(4) Uani 1 1 d .
C3 C 0.9334(17) 0.3647(9) 0.4625(12) 0.029(4) Uani 1 1 d .
C4 C 0.9275(15) 0.1155(9) 0.3776(12) 0.029(4) Uani 1 1 d .
N9 N 0.8314(16) 0.0496(12) 0.1136(11) 0.049(5) Uani 1 1 d .
N10 N 0.9084(13) 0.3523(9) 0.2906(10) 0.030(4) Uani 1 1 d .
N11 N 0.6872(15) 0.1458(9) 0.3495(11) 0.035(4) Uani 1 1 d .
N12 N 1.0694(14) 0.1184(8) -0.0224(11) 0.032(4) Uani 1 1 d .
N13 N 0.7690(15) 0.2130(9) 0.5487(11) 0.040(4) Uani 1 1 d .
N14 N 0.8496(18) -0.3353(9) 0.1521(11) 0.042(5) Uani 1 1 d .
C5 C 0.7569(14) 0.2486(9) 0.5995(13) 0.031(4) Uani 1 1 d .
C6 C 1.1248(18) 0.1151(10) 0.1486(12) 0.031(4) Uani 1 1 d .
C7 C 0.6203(16) 0.3306(9) 0.0778(12) 0.031(4) Uani 1 1 d .
H7 H 0.643244 0.292399 0.054122 0.037 Uiso 1 1 calc R
N15 N 0.8004(16) 0.5135(9) 0.1649(12) 0.042(4) Uani 1 1 d .
N16 N 0.5632(15) 0.3808(9) 0.0256(11) 0.036(4) Uani 1 1 d .
C8 C 0.9053(17) 0.2980(10) 0.3380(13) 0.035(4) Uani 1 1 d .
H8 H 0.898845 0.254181 0.313419 0.042 Uiso 1 1 calc R
C9 C 1.1492(15) 0.1728(9) 0.2857(12) 0.028(4) Uani 1 1 d .
H9 H 1.138394 0.215014 0.256960 0.033 Uiso 1 1 calc R
C10 C 0.6320(15) 0.3358(10) 0.3307(11) 0.030(4) Uani 1 1 d .
H10 H 0.621920 0.293561 0.302053 0.036 Uiso 1 1 calc R
N17 N 0.7167(16) 0.5869(11) 0.5824(12) 0.045(5) Uani 1 1 d .
C11 C 1.1797(18) 0.0526(10) 0.3727(13) 0.034(4) Uani 1 1 d .
H11 H 1.186351 0.010633 0.401527 0.041 Uiso 1 1 calc R
N18 N 0.740(2) 0.7481(13) 0.7394(13) 0.070(7) Uani 1 1 d .
C12 C 1.0826(17) 0.0562(10) 0.0973(14) 0.038(5) Uani 1 1 d .
H12 H 1.072894 0.014732 0.122318 0.045 Uiso 1 1 calc R
C13 C 1.0221(16) -0.1803(10) 0.6372(12) 0.032(4) Uani 1 1 d .
H13 H 1.046149 -0.219057 0.672035 0.039 Uiso 1 1 calc R
C14 C 0.6453(14) 0.3332(10) 0.1616(12) 0.028(4) Uani 1 1 d .
H14 H 0.680305 0.296300 0.196495 0.034 Uiso 1 1 calc R
C15 C 1.0362(17) -0.1134(11) 0.7620(13) 0.036(5) Uani 1 1 d .
C16 C 0.6513(17) 0.4535(10) 0.3334(12) 0.034(4) Uani 1 1 d .
H16 H 0.652207 0.494484 0.304166 0.040 Uiso 1 1 calc R
C17 C 0.9567(16) 0.4366(9) 0.6717(13) 0.032(4) Uani 1 1 d .
H17 H 0.945887 0.478804 0.694784 0.038 Uiso 1 1 calc R
C18 C 0.9669(18) -0.1269(10) 0.4965(14) 0.034(4) Uani 1 1 d .
C19 C 0.9110(19) 0.3026(10) 0.4225(13) 0.038(5) Uani 1 1 d .
H19 H 0.899540 0.263570 0.451220 0.045 Uiso 1 1 calc R
C20 C 1.1635(19) 0.1707(11) 0.3709(13) 0.036(5) Uani 1 1 d .
H20 H 1.161978 0.211966 0.399380 0.043 Uiso 1 1 calc R
C21 C 0.7276(16) 0.0150(11) 0.5772(13) 0.036(5) Uani 1 1 d .
C22 C 0.956(2) -0.0671(11) 0.5384(14) 0.043(5) Uani 1 1 d .
H22 H 0.930950 -0.027160 0.506079 0.051 Uiso 1 1 calc R
N19 N 1.1792(13) 0.1123(9) 0.4134(12) 0.037(4) Uani 1 1 d .
C23 C 0.9785(19) -0.0632(11) 0.6236(14) 0.043(5) Uani 1 1 d .
H23 H 0.972146 -0.020925 0.648494 0.052 Uiso 1 1 calc R
C24 C 0.930(2) -0.0831(11) 0.2748(14) 0.042(5) Uani 1 1 d .
H24 H 0.927782 -0.043502 0.242220 0.051 Uiso 1 1 calc R
C25 C 0.9101(17) -0.1959(11) 0.2812(14) 0.037(5) Uani 1 1 d .
H25 H 0.891600 -0.238108 0.252658 0.044 Uiso 1 1 calc R
N20 N 0.7353(17) 0.0576(10) 0.5370(12) 0.045(5) Uani 1 1 d .
C26 C 1.1511(16) 0.1118(9) 0.2425(12) 0.027(4) Uani 1 1 d .
C27 C 0.9323(14) 0.4320(10) 0.5898(12) 0.031(4) Uani 1 1 d .
H27 H 0.901483 0.470087 0.555721 0.038 Uiso 1 1 calc R
C28 C 0.9395(15) 0.4222(8) 0.4147(10) 0.024(3) Uani 1 1 d .
H28 H 0.949727 0.466371 0.438735 0.029 Uiso 1 1 calc R
C29 C 0.6452(17) 0.3372(11) 0.4191(12) 0.035(5) Uani 1 1 d .
H29 H 0.643598 0.296079 0.447820 0.043 Uiso 1 1 calc R
C30 C 1.033(2) 0.1216(10) -0.1123(15) 0.044(5) Uani 1 1 d .
C31 C 0.9299(19) -0.1927(11) 0.3656(13) 0.037(5) Uani 1 1 d .
H31 H 0.931402 -0.233690 0.395535 0.044 Uiso 1 1 calc R
C32 C 0.6339(16) 0.3934(11) 0.2892(13) 0.033(4) Uani 1 1 d .
C33 C 0.9494(16) -0.0728(10) 0.3613(11) 0.030(4) Uani 1 1 d .
H33 H 0.962490 -0.028835 0.385781 0.036 Uiso 1 1 calc R
C34 C 0.9887(15) 0.3152(10) 0.6064(11) 0.028(4) Uani 1 1 d .
H34 H 0.993955 0.271856 0.583556 0.033 Uiso 1 1 calc R
C35 C 1.171(2) 0.0536(10) 0.2911(12) 0.040(5) Uani 1 1 d .
H35 H 1.178482 0.011853 0.265642 0.048 Uiso 1 1 calc R
C36 C 0.861(2) -0.2983(11) 0.1033(13) 0.040(5) Uani 1 1 d .
C37 C 0.8210(19) 0.4712(10) 0.1233(13) 0.040(5) Uani 1 1 d .
C38 C 1.1444(19) 0.1729(10) 0.1108(12) 0.039(5) Uani 1 1 d .
H38 H 1.178238 0.211061 0.143754 0.046 Uiso 1 1 calc R
C39 C 1.024(2) 0.3518(10) 0.9467(13) 0.042(5) Uani 1 1 d .
H39 H 0.997602 0.320893 0.978272 0.050 Uiso 1 1 calc R
C40 C 1.0580(19) 0.0601(11) 0.0166(16) 0.043(5) Uani 1 1 d .
H40 H 1.031043 0.020783 -0.016270 0.052 Uiso 1 1 calc R
C41 C 1.102(2) 0.1396(11) -0.1566(15) 0.046(6) Uani 1 1 d .
H41 H 1.175169 0.152612 -0.127739 0.055 Uiso 1 1 calc R
C42 C 0.5344(17) 0.4385(10) 0.0588(13) 0.035(4) Uani 1 1 d .
H42 H 0.495409 0.473777 0.022777 0.042 Uiso 1 1 calc R
C43 C 0.980(2) 0.3467(12) 0.8545(17) 0.047(6) Uani 1 1 d .
H43 H 0.920870 0.318141 0.824481 0.056 Uiso 1 1 calc R
C44 C 1.1053(18) 0.4404(11) 0.8563(13) 0.037(4) Uani 1 1 d .
H44 H 1.127887 0.473497 0.825091 0.044 Uiso 1 1 calc R
C45 C 0.7043(17) 0.5405(12) 0.6221(15) 0.042(5) Uani 1 1 d .
C46 C 1.0344(18) 0.3881(11) 0.8174(12) 0.035(4) Uani 1 1 d .
C47 C 0.998(2) -0.1841(10) 0.5501(12) 0.041(5) Uani 1 1 d .
H47 H 1.003726 -0.226914 0.526137 0.049 Uiso 1 1 calc R
C48 C 0.9143(16) 0.6099(10) 0.4240(14) 0.032(4) Uani 1 1 d .
C49 C 0.6583(19) 0.6498(12) 0.3243(18) 0.047(6) Uani 1 1 d .
C50 C 1.1139(15) 0.1754(11) 0.0225(12) 0.034(4) Uani 1 1 d .
H50 H 1.123949 0.215631 -0.004858 0.041 Uiso 1 1 calc R
C51 C 0.858(2) 0.2227(11) 0.0347(13) 0.040(5) Uani 1 1 d .
C52 C 1.0178(18) 0.3219(12) 0.6919(13) 0.039(5) Uani 1 1 d .
H52 H 1.051610 0.285271 0.727732 0.047 Uiso 1 1 calc R
C53 C 0.6682(18) 0.4576(13) 0.4209(14) 0.042(5) Uani 1 1 d .
H53 H 0.684347 0.499448 0.450340 0.050 Uiso 1 1 calc R
C54 C 0.923(2) 0.1113(17) -0.1595(15) 0.063(8) Uani 1 1 d .
H54 H 0.872999 0.104043 -0.131342 0.075 Uiso 1 1 calc R
C55 C 0.8442(15) -0.0002(9) 0.0747(12) 0.030(4) Uani 1 1 d .
C56 C 0.6677(15) 0.1456(11) 0.2800(14) 0.036(5) Uani 1 1 d .
C57 C 1.0166(19) -0.1590(13) 0.8851(13) 0.044(5) Uani 1 1 d .
H57 H 0.978925 -0.186696 0.911879 0.053 Uiso 1 1 calc R
C58 C 0.5619(15) 0.4450(8) 0.1438(13) 0.030(4) Uani 1 1 d .
H58 H 0.542397 0.485255 0.166081 0.036 Uiso 1 1 calc R
C59 C 1.136(2) -0.0604(16) 0.8928(15) 0.058(7) Uani 1 1 d .
H59 H 1.179441 -0.024502 0.924656 0.070 Uiso 1 1 calc R
C60 C 0.888(2) 0.1112(17) -0.2429(14) 0.064(8) Uani 1 1 d .
H60 H 0.813530 0.101605 -0.272837 0.077 Uiso 1 1 calc R
C61 C 1.059(3) 0.1381(12) -0.2460(14) 0.060(8) Uani 1 1 d .
H61 H 1.105396 0.146835 -0.277585 0.071 Uiso 1 1 calc R
C62 C 1.110(2) -0.0632(13) 0.8036(15) 0.057(7) Uani 1 1 d .
H62 H 1.140409 -0.032576 0.774755 0.068 Uiso 1 1 calc R
C63 C 1.1025(19) 0.4001(13) 0.9905(14) 0.046(6) Uani 1 1 d .
H63 H 1.127380 0.403544 1.049748 0.055 Uiso 1 1 calc R
C64 C 0.534(2) 0.3742(11) -0.0652(15) 0.045(5) Uani 1 1 d .
C65 C 1.141(2) 0.4416(12) 0.9422(14) 0.048(6) Uani 1 1 d .
H65 H 1.196058 0.473483 0.970111 0.057 Uiso 1 1 calc R
C66 C 0.6161(18) 0.3954(11) 0.1963(14) 0.039(5) Uani 1 1 d .
C67 C 0.953(2) 0.1242(13) -0.2845(15) 0.054(7) Uani 1 1 d .
H67 H 0.924582 0.123746 -0.343942 0.065 Uiso 1 1 calc R
C68 C 1.099(2) -0.1091(14) 0.9295(18) 0.055(7) Uani 1 1 d .
H68 H 1.128450 -0.111904 0.988823 0.066 Uiso 1 1 calc R
C69 C 0.574(2) 0.3481(17) -0.1882(17) 0.061(8) Uani 1 1 d .
H69 H 0.619707 0.326411 -0.213563 0.073 Uiso 1 1 calc R
N21 N 0.841(2) 0.2271(14) -0.0345(17) 0.074(7) Uani 1 1 d .
C70 C 0.476(3) 0.3697(17) -0.2359(17) 0.070(9) Uani 1 1 d .
H70 H 0.458145 0.372316 -0.294883 0.084 Uiso 1 1 calc R
C71 C 1.000(3) -0.1616(16) 0.8056(19) 0.072(10) Uani 1 1 d .
H71 H 0.959898 -0.199172 0.775058 0.087 Uiso 1 1 calc R
C72 C 0.427(3) 0.3881(13) -0.1177(15) 0.060(8) Uani 1 1 d .
H72 H 0.372447 0.397421 -0.093874 0.072 Uiso 1 1 calc R
C73 C 0.6121(19) 0.3568(14) -0.0996(14) 0.045(6) Uani 1 1 d .
H73 H 0.686498 0.351071 -0.066213 0.054 Uiso 1 1 calc R
C74 C 0.754(3) 0.7568(15) 0.6714(19) 0.068(9) Uani 1 1 d .
C75 C 0.401(3) 0.3883(19) -0.199(2) 0.078(9) Uani 1 1 d .
H75 H 0.329528 0.401308 -0.233501 0.093 Uiso 1 1 calc R

loop_
_atom_site_aniso_label
_atom_site_aniso_U_11
_atom_site_aniso_U_22
_atom_site_aniso_U_33
_atom_site_aniso_U_23
_atom_site_aniso_U_13
_atom_site_aniso_U_12
Cu1 0.0431(15) 0.0391(14) 0.0314(13) -0.0023(11) 0.0110(11) 0.0007(11)
Cu2 0.0478(16) 0.0362(14) 0.0318(13) -0.0015(11) 0.0125(12) -0.0009(11)
Cu3 0.0481(16) 0.0319(13) 0.0344(14) -0.0012(10) 0.0125(12) 0.0037(11)
Cu4 0.0529(17) 0.0340(13) 0.0330(13) -0.0002(10) 0.0173(12) 0.0037(11)
Cu5 0.0378(13) 0.0301(12) 0.0302(12) -0.0010(9) 0.0094(10) 0.0018(10)
Cu6 0.0548(17) 0.0366(14) 0.0348(14) -0.0020(11) 0.0158(12) -0.0030(12)
Cu7 0.069(2) 0.0423(16) 0.0346(15) -0.0024(12) 0.0160(14) -0.0096(14)
Cu8 0.0546(17) 0.0367(14) 0.0341(14) 0.0008(11) 0.0135(12) 0.0049(12)
S1 0.035(3) 0.041(3) 0.032(3) 0.005(2) 0.009(2) 0.009(2)
S2 0.042(3) 0.037(3) 0.033(3) -0.002(2) 0.009(2) 0.004(2)
S3 0.033(3) 0.037(3) 0.034(3) -0.002(2) 0.008(2) 0.004(2)
S4 0.047(3) 0.029(2) 0.034(3) -0.0056(19) 0.006(2) 0.003(2)
S5 0.053(3) 0.042(3) 0.036(3) -0.003(2) 0.014(2) -0.010(3)
S6 0.044(3) 0.027(2) 0.036(3) 0.0002(19) 0.014(2) 0.000(2)
S7 0.043(3) 0.030(2) 0.032(2) 0.0027(19) 0.006(2) 0.001(2)
S8 0.049(3) 0.028(2) 0.035(3) -0.0037(19) 0.009(2) 0.001(2)
S9 0.032(3) 0.046(3) 0.031(3) -0.003(2) 0.007(2) 0.002(2)
S10 0.029(2) 0.049(3) 0.025(2) -0.001(2) 0.0068(19) 0.000(2)
S11 0.061(4) 0.045(3) 0.042(3) 0.001(2) 0.020(3) 0.005(3)
S12 0.052(3) 0.031(2) 0.033(2) -0.004(2) 0.014(2) -0.008(2)
N1 0.026(8) 0.026(8) 0.029(8) -0.005(6) 0.006(6) 0.001(6)
N2 0.032(9) 0.049(11) 0.020(8) -0.002(7) 0.005(7) 0.001(7)
N3 0.054(11) 0.046(11) 0.019(8) 0.005(7) 0.017(8) 0.001(9)
C1 0.019(8) 0.034(9) 0.030(9) 0.001(7) 0.010(7) -0.005(7)
N4 0.011(7) 0.051(11) 0.053(12) -0.009(9) 0.000(7) 0.001(7)
C2 0.023(9) 0.031(10) 0.047(12) 0.000(9) -0.003(8) -0.005(7)
N5 0.030(8) 0.035(8) 0.022(8) -0.006(6) 0.009(6) -0.006(7)
N6 0.036(9) 0.030(8) 0.025(8) -0.006(6) -0.002(7) -0.007(7)
N7 0.038(10) 0.038(10) 0.049(12) -0.013(8) 0.020(9) -0.004(8)
C76 0.013(7) 0.027(9) 0.035(10) 0.002(7) 0.003(7) 0.003(6)
C3 0.040(11) 0.019(8) 0.030(9) -0.003(7) 0.016(8) -0.003(7)
C4 0.021(9) 0.027(9) 0.028(10) -0.002(7) -0.008(7) -0.002(7)
N9 0.040(10) 0.083(16) 0.023(9) 0.001(9) 0.011(8) -0.005(10)
N10 0.023(8) 0.043(9) 0.027(8) 0.000(7) 0.011(7) 0.003(7)
N11 0.032(9) 0.042(10) 0.030(9) -0.002(7) 0.010(7) -0.005(7)
N12 0.030(8) 0.028(8) 0.041(10) -0.002(7) 0.017(7) 0.008(7)
N13 0.037(10) 0.039(10) 0.038(10) 0.001(8) 0.003(8) 0.005(7)
N14 0.067(13) 0.034(9) 0.024(8) -0.008(7) 0.013(8) -0.015(9)
C5 0.019(8) 0.026(9) 0.044(11) -0.003(8) 0.005(8) 0.003(7)
C6 0.045(11) 0.030(10) 0.024(9) -0.010(7) 0.020(8) 0.000(8)
C7 0.034(10) 0.028(9) 0.027(9) -0.002(7) 0.005(8) 0.002(7)
N15 0.052(11) 0.037(9) 0.040(10) -0.002(8) 0.020(9) 0.002(8)
N16 0.037(9) 0.039(9) 0.038(9) 0.007(7) 0.020(8) 0.004(7)
C8 0.037(10) 0.025(9) 0.038(11) 0.002(8) 0.006(9) -0.005(8)
C9 0.033(10) 0.018(8) 0.033(10) 0.005(7) 0.012(8) -0.001(7)
C10 0.029(9) 0.029(9) 0.022(8) 0.000(7) -0.003(7) 0.006(7)
N17 0.046(11) 0.051(12) 0.036(10) -0.005(9) 0.010(8) -0.007(9)
C11 0.045(11) 0.026(9) 0.031(10) 0.003(7) 0.012(9) -0.003(8)
N18 0.096(19) 0.072(16) 0.024(10) 0.002(10) -0.001(11) 0.025(14)
C12 0.040(11) 0.019(8) 0.046(12) -0.014(8) 0.004(9) -0.004(8)
C13 0.035(10) 0.036(10) 0.027(9) -0.002(8) 0.013(8) 0.012(8)
C14 0.017(8) 0.032(9) 0.032(10) -0.001(7) 0.002(7) 0.004(7)
C15 0.030(10) 0.041(11) 0.030(10) -0.006(8) 0.000(8) -0.008(8)
C16 0.044(11) 0.027(9) 0.029(9) -0.005(7) 0.011(8) -0.001(8)
C17 0.035(10) 0.022(8) 0.039(10) 0.002(7) 0.014(8) 0.007(7)
C18 0.046(11) 0.030(9) 0.043(11) 0.015(8) 0.039(10) 0.014(9)
C19 0.051(13) 0.024(9) 0.036(11) -0.007(8) 0.014(9) 0.002(8)
C20 0.054(13) 0.031(10) 0.029(10) -0.003(8) 0.023(9) -0.003(9)
C21 0.029(10) 0.040(11) 0.030(10) 0.004(9) -0.001(8) -0.009(8)
C22 0.066(15) 0.028(10) 0.038(11) 0.009(8) 0.023(11) 0.005(10)
N19 0.016(7) 0.045(10) 0.049(11) -0.006(8) 0.010(7) 0.007(7)
C23 0.049(13) 0.038(11) 0.039(11) -0.007(9) 0.012(10) 0.001(10)
C24 0.054(13) 0.032(10) 0.034(11) 0.007(9) 0.006(10) 0.016(10)
C25 0.033(10) 0.036(10) 0.040(11) -0.004(9) 0.011(9) 0.005(8)
N20 0.057(13) 0.043(11) 0.041(11) -0.001(9) 0.025(9) -0.002(9)
C26 0.034(10) 0.020(8) 0.032(10) 0.007(7) 0.016(8) 0.005(7)
C27 0.019(8) 0.029(9) 0.039(10) -0.010(8) 0.002(7) -0.005(7)
C28 0.038(10) 0.017(7) 0.017(7) -0.003(6) 0.007(7) -0.001(7)
C29 0.038(11) 0.038(11) 0.024(9) -0.006(8) 0.003(8) -0.006(9)
C30 0.048(13) 0.024(10) 0.046(13) -0.009(9) 0.001(10) -0.008(9)
C31 0.053(13) 0.033(10) 0.032(10) 0.002(8) 0.024(10) 0.001(9)
C32 0.021(9) 0.044(11) 0.035(10) 0.003(8) 0.010(8) -0.007(8)
C33 0.033(10) 0.030(9) 0.021(8) -0.001(7) 0.003(7) 0.009(7)
C34 0.030(9) 0.034(9) 0.022(9) -0.007(7) 0.013(7) -0.004(7)
C35 0.065(15) 0.025(9) 0.020(9) 0.003(7) 0.001(9) -0.002(9)
C36 0.061(14) 0.037(11) 0.033(10) -0.017(9) 0.032(10) -0.019(10)
C37 0.053(13) 0.028(10) 0.030(10) 0.007(8) 0.003(9) 0.003(9)
C38 0.060(14) 0.031(10) 0.019(9) -0.006(7) 0.006(9) -0.009(9)
C39 0.075(16) 0.023(9) 0.031(10) -0.006(8) 0.022(11) -0.002(9)
C40 0.041(12) 0.037(11) 0.059(15) -0.001(10) 0.028(11) 0.005(9)
C41 0.070(17) 0.042(12) 0.034(11) 0.003(9) 0.028(11) 0.004(11)
C42 0.038(11) 0.030(10) 0.038(11) -0.012(8) 0.013(9) -0.005(8)
C43 0.044(13) 0.051(13) 0.059(15) 0.004(11) 0.036(12) -0.001(10)
C44 0.048(12) 0.037(10) 0.028(10) -0.001(8) 0.015(9) -0.002(9)
C45 0.029(10) 0.042(12) 0.050(13) -0.007(10) 0.009(9) 0.014(9)
C46 0.041(11) 0.043(11) 0.022(9) 0.005(8) 0.011(8) 0.002(9)
C47 0.069(15) 0.028(10) 0.027(10) -0.007(8) 0.019(10) 0.008(10)
C48 0.027(10) 0.030(9) 0.038(11) -0.012(8) 0.009(8) -0.005(7)
C49 0.033(11) 0.038(12) 0.065(18) 0.004(11) 0.010(11) 0.005(9)
C50 0.025(9) 0.045(11) 0.022(9) -0.003(8) -0.004(7) 0.001(8)
C51 0.057(14) 0.034(10) 0.028(10) -0.016(8) 0.013(10) -0.020(10)
C52 0.043(12) 0.041(12) 0.028(10) 0.002(8) 0.007(9) 0.002(9)
C53 0.040(11) 0.051(13) 0.033(11) 0.009(9) 0.012(9) 0.022(10)
C54 0.051(15) 0.10(2) 0.029(12) -0.020(13) 0.000(11) -0.008(14)
C55 0.028(9) 0.022(8) 0.033(10) 0.003(7) 0.003(8) 0.007(7)
C56 0.016(8) 0.044(11) 0.042(12) 0.000(9) 0.002(8) -0.003(8)
C57 0.044(12) 0.062(15) 0.027(10) 0.007(10) 0.014(9) -0.009(10)
C58 0.028(9) 0.014(7) 0.046(11) -0.001(7) 0.010(8) -0.002(6)
C59 0.070(18) 0.074(18) 0.029(11) -0.017(12) 0.014(11) 0.002(14)
C60 0.058(16) 0.10(2) 0.020(11) -0.008(12) -0.004(11) 0.016(15)
C61 0.13(3) 0.034(11) 0.026(11) 0.006(9) 0.041(15) 0.004(14)
C62 0.079(19) 0.055(15) 0.042(13) -0.036(12) 0.027(13) -0.031(14)
C63 0.041(12) 0.066(16) 0.029(11) -0.010(10) 0.011(9) -0.010(11)
C64 0.052(14) 0.032(10) 0.045(13) 0.005(9) 0.009(11) -0.007(10)
C65 0.054(14) 0.046(13) 0.029(10) -0.002(9) -0.003(10) -0.009(11)
C66 0.039(11) 0.037(11) 0.045(12) -0.020(9) 0.019(10) -0.001(9)
C67 0.067(17) 0.050(14) 0.030(11) -0.004(10) -0.005(12) 0.025(12)
C68 0.057(16) 0.054(15) 0.048(15) 0.002(12) 0.012(12) 0.008(12)
C69 0.056(16) 0.09(2) 0.040(14) -0.026(14) 0.024(12) -0.003(15)
N21 0.084(19) 0.064(16) 0.063(17) 0.001(12) 0.009(14) -0.018(14)
C70 0.10(3) 0.08(2) 0.033(13) -0.003(13) 0.025(16) -0.023(18)
C71 0.11(3) 0.066(18) 0.052(16) -0.024(14) 0.047(18) -0.046(18)
C72 0.09(2) 0.046(14) 0.030(11) 0.004(10) 0.003(12) 0.019(14)
C73 0.033(11) 0.078(17) 0.031(11) -0.012(11) 0.021(9) -0.018(11)
C74 0.11(3) 0.054(16) 0.057(17) 0.012(13) 0.055(18) 0.026(16)
C75 0.08(2) 0.09(2) 0.06(2) 0.000(18) 0.024(18) -0.018(19)

loop_
_atom_type_symbol
_atom_type_description
_atom_type_scat_dispersion_real
_atom_type_scat_dispersion_imag
_atom_type_scat_source
C C 0.0033 0.0016 'International Tables Vol C Tables 4.2.6.8 and 6.1.1.4'
H H 0.0000 0.0000 'International Tables Vol C Tables 4.2.6.8 and 6.1.1.4'
Cu Cu 0.3201 1.2651 'International Tables Vol C Tables 4.2.6.8 and 6.1.1.4'
N N 0.0061 0.0033 'International Tables Vol C Tables 4.2.6.8 and 6.1.1.4'
S S 0.1246 0.1234 'International Tables Vol C Tables 4.2.6.8 and 6.1.1.4'

loop_
_geom_angle_atom_site_label_1
_geom_angle_atom_site_label_2
_geom_angle_atom_site_label_3
_geom_angle
_geom_angle_site_symmetry_1
_geom_angle_site_symmetry_3
S2 Cu1 S9 111.1(2) . 2_465
S8 Cu1 S2 95.7(2) . .
S8 Cu1 S9 109.1(2) . 2_465
N1 Cu1 S2 117.7(5) . .
N1 Cu1 S8 127.5(5) . .
N1 Cu1 S9 95.9(5) . 2_465
N4 Cu2 S3 99.3(5) . .
N4 Cu2 N14 123.9(8) . 1_565
N4 Cu2 N15 121.0(8) . .
N14 Cu2 S3 101.1(7) 1_565 .
N14 Cu2 N15 101.5(7) 1_565 .
N15 Cu2 S3 107.3(6) . .
S12 Cu3 S10 105.8(2) . .
N7 Cu3 S10 100.1(6) . .
N7 Cu3 S12 109.7(6) . .
N9 Cu3 S10 107.5(6) . .
N9 Cu3 S12 113.3(6) . .
N9 Cu3 N7 118.8(8) . .
S4 Cu4 S6 97.9(2) . .
S4 Cu4 S10 110.0(2) . 2
S6 Cu4 S10 108.3(2) . 2
N3 Cu4 S4 120.5(6) . .
N3 Cu4 S6 126.2(6) . .
N3 Cu4 S10 93.4(6) . 2
S7 Cu5 S3 102.8(2) . 2_565
S7 Cu5 S12 111.9(2) . .
S12 Cu5 S3 112.4(2) . 2_565
N10 Cu5 S3 99.9(5) . 2_565
N10 Cu5 S7 122.0(5) . .
N10 Cu5 S12 107.1(5) . .
N11 Cu6 S1 99.9(6) . .
N11 Cu6 N13 122.5(8) . .
N11 Cu6 N20 124.0(8) . .
N13 Cu6 S1 103.1(6) . .
N13 Cu6 N20 102.5(8) . .
N20 Cu6 S1 100.4(6) . .
S11 Cu7 S9 109.1(2) . .
N2 Cu7 S9 93.4(6) . .
N2 Cu7 S11 115.4(6) . .
N17 Cu7 S9 95.2(6) . .
N17 Cu7 S11 116.6(6) . .
N17 Cu7 N2 120.6(8) . .
S5 Cu8 S1 104.0(2) 2 .
S5 Cu8 S11 109.5(2) 2 2_565
S11 Cu8 S1 117.7(2) 2_565 .
N19 Cu8 S1 97.7(5) . .
N19 Cu8 S5 127.5(5) . 2
N19 Cu8 S11 101.2(5) . 2_565
Cu8 S1 Cu6 161.2(3) . .
C4 S1 Cu6 93.1(7) . .
C4 S1 Cu8 101.9(7) . .
C5 S2 Cu1 102.1(7) . .
Cu5 S3 Cu2 165.4(3) 2_465 .
C49 S3 Cu2 95.4(8) . .
C49 S3 Cu5 98.0(8) . 2_465
C55 S4 Cu4 102.2(7) . .
C21 S5 Cu8 90.3(8) . 2_455
C36 S6 Cu4 98.0(7) . .
C37 S7 Cu5 95.0(7) . .
C45 S8 Cu1 98.5(8) . .
Cu1 S9 Cu7 161.0(2) 2_565 .
C48 S9 Cu1 100.8(8) . 2_565
C48 S9 Cu7 97.5(8) . .
Cu4 S10 Cu3 161.0(2) 2_455 .
C56 S10 Cu3 94.5(7) . .
C56 S10 Cu4 103.9(7) . 2_455
Cu7 S11 Cu8 137.7(3) . 2_465
C74 S11 Cu7 105.4(10) . .
C74 S11 Cu8 108.3(10) . 2_465
Cu3 S12 Cu5 142.2(3) . .
C51 S12 Cu3 109.5(7) . .
C51 S12 Cu5 106.8(8) . .
C29 N1 Cu1 114.5(14) . .
C29 N1 C53 120.8(19) . .
C53 N1 Cu1 124.0(14) . .
C49 N2 Cu7 168.7(19) . .
C24 N3 Cu4 122.5(16) . .
C24 N3 C25 118.0(19) . .
C25 N3 Cu4 118.7(15) . .
C27 C1 C3 124.0(17) . .
C34 C1 C3 120.8(17) . .
C34 C1 C27 115.2(17) . .
C48 N4 Cu2 166.7(16) . .
N10 C2 C28 126(2) . .
C17 N5 C46 123.3(16) . .
C52 N5 C17 118.6(16) . .
C52 N5 C46 117.5(17) . .
C13 N6 C15 117.1(17) . .
C23 N6 C13 122.2(18) . .
C23 N6 C15 120.6(18) . .
C4 N7 Cu3 165.9(17) . .
C31 C76 C18 122.8(18) . .
C31 C76 C33 115.7(18) . .
C33 C76 C18 121.5(17) . .
C19 C3 C1 121.4(18) . .
C19 C3 C28 118.0(18) . .
C28 C3 C1 120.5(16) . .
N7 C4 S1 179.1(19) . .
C55 N9 Cu3 172.2(17) . .
C2 N10 Cu5 121.9(15) . .
C8 N10 Cu5 120.2(14) . .
C8 N10 C2 114.8(18) . .
C56 N11 Cu6 165.3(18) . .
C40 N12 C30 120.4(18) . .
C40 N12 C50 121.0(19) . .
C50 N12 C30 118.6(17) . .
C5 N13 Cu6 162.9(18) . .
C36 N14 Cu2 175(2) . 1_545
N13 C5 S2 175.5(18) . .
C12 C6 C26 120.3(18) . .
C38 C6 C12 118.5(18) . .
C38 C6 C26 121.1(17) . .
C14 C7 N16 122.7(18) . .
C37 N15 Cu2 157.3(19) . .
C7 N16 C42 119.7(18) . .
C7 N16 C64 120.6(18) . .
C42 N16 C64 119.7(18) . .
N10 C8 C19 123.7(19) . .
C20 C9 C26 119.7(17) . .
C32 C10 C29 120.8(19) . .
C45 N17 Cu7 179(2) . .
C35 C11 N19 119.7(19) . .
C40 C12 C6 120(2) . .
N6 C13 C47 117.3(18) . .
C7 C14 C66 117.0(18) . .
C62 C15 N6 117(2) . .
C71 C15 N6 121.6(19) . .
C71 C15 C62 121(2) . .
C32 C16 C53 124(2) . .
C27 C17 N5 122.6(17) . .
C22 C18 C76 124.5(17) . .
C22 C18 C47 113.3(18) . .
C47 C18 C76 122.2(18) . .
C3 C19 C8 119.1(19) . .
N19 C20 C9 121.9(19) . .
N20 C21 S5 178(2) . .
C23 C22 C18 123.8(19) . .
C11 N19 Cu8 126.2(15) . .
C20 N19 Cu8 112.4(14) . .
C20 N19 C11 119.4(19) . .
N6 C23 C22 120(2) . .
N3 C24 C33 127(2) . .
C31 C25 N3 120(2) . .
C21 N20 Cu6 176(2) . .
C9 C26 C6 118.3(16) . .
C35 C26 C6 126.4(17) . .
C35 C26 C9 115.2(18) . .
C17 C27 C1 121.6(18) . .
C2 C28 C3 118.2(17) . .
N1 C29 C10 120.0(19) . .
C41 C30 N12 123(2) . .
C54 C30 N12 120(2) . .
C54 C30 C41 117(2) . .
C25 C31 C76 122(2) . .
C10 C32 C16 118(2) . .
C10 C32 C66 123(2) . .
C16 C32 C66 118.9(19) . .
C76 C33 C24 116.7(18) . .
C52 C34 C1 121.9(18) . .
C11 C35 C26 124(2) . .
N14 C36 S6 179(2) . .
N15 C37 S7 176(2) . .
C6 C38 C50 119.6(18) . .
C63 C39 C43 124(2) . .
C12 C40 N12 122(2) . .
C30 C41 C61 119(3) . .
C58 C42 N16 120.0(19) . .
C46 C43 C39 112(2) . .
C65 C44 C46 117(2) . .
N17 C45 S8 179(2) . .
C43 C46 N5 114(2) . .
C43 C46 C44 126(2) . .
C44 C46 N5 118.9(18) . .
C13 C47 C18 123.1(18) . .
N4 C48 S9 176.3(19) . .
N2 C49 S3 178(2) . .
N12 C50 C38 118.3(19) . .
N21 C51 S12 173(2) . .
C34 C52 N5 119.5(19) . .
N1 C53 C16 117(2) . .
C60 C54 C30 122(3) . .
N9 C55 S4 177.6(18) . .
N11 C56 S10 178(2) . .
C71 C57 C68 113(2) . .
C66 C58 C42 121.3(18) . .
C68 C59 C62 118(3) . .
C67 C60 C54 122(3) . .
C67 C61 C41 119(3) . .
C15 C62 C59 116(3) . .
C65 C63 C39 116(2) . .
C72 C64 N16 120(2) . .
C73 C64 N16 120(2) . .
C73 C64 C72 120(2) . .
C63 C65 C44 124(2) . .
C14 C66 C32 115.4(19) . .
C58 C66 C14 119.2(19) . .
C58 C66 C32 124.5(18) . .
C60 C67 C61 122(2) . .
C59 C68 C57 125(3) . .
C70 C69 C73 121(3) . .
C69 C70 C75 120(3) . .
C57 C71 C15 124(3) . .
C75 C72 C64 121(3) . .
C64 C73 C69 116(2) . .
N18 C74 S11 168(3) . .
C72 C75 C70 121(4) . .

loop_
_geom_bond_atom_site_label_1
_geom_bond_atom_site_label_2
_geom_bond_distance
_geom_bond_site_symmetry_2
Cu1 S2 2.364(6) .
Cu1 S8 2.327(6) .
Cu1 S9 2.495(6) 2_465
Cu1 N1 2.048(17) .
Cu2 S3 2.572(6) .
Cu2 N4 1.89(2) .
Cu2 N14 1.969(18) 1_565
Cu2 N15 1.994(18) .
Cu3 S10 2.542(6) .
Cu3 S12 2.346(6) .
Cu3 N7 1.94(2) .
Cu3 N9 1.88(2) .
Cu4 S4 2.327(6) .
Cu4 S6 2.341(6) .
Cu4 S10 2.542(6) 2
Cu4 N3 2.069(17) .
Cu5 S3 2.462(6) 2_565
Cu5 S7 2.320(6) .
Cu5 S12 2.346(6) .
Cu5 N10 2.041(17) .
Cu6 S1 2.628(6) .
Cu6 N11 1.966(18) .
Cu6 N13 1.968(19) .
Cu6 N20 1.99(2) .
Cu7 S9 2.764(7) .
Cu7 S11 2.317(7) .
Cu7 N2 1.969(17) .
Cu7 N17 1.92(2) .
Cu8 S1 2.478(7) .
Cu8 S5 2.323(6) 2
Cu8 S11 2.379(7) 2_565
Cu8 N19 2.08(2) .
S1 C4 1.66(2) .
S2 C5 1.66(2) .
S3 C49 1.68(3) .
S4 C55 1.65(2) .
S5 C21 1.69(2) .
S6 C36 1.68(2) .
S7 C37 1.64(2) .
S8 C45 1.66(3) .
S9 C48 1.62(2) .
S10 C56 1.67(2) .
S11 C74 1.66(3) .
S12 C51 1.67(2) .
N1 C29 1.36(2) .
N1 C53 1.39(3) .
N2 C49 1.11(3) .
N3 C24 1.24(3) .
N3 C25 1.38(3) .
C1 C3 1.46(3) .
C1 C27 1.42(3) .
C1 C34 1.42(3) .
N4 C48 1.26(3) .
C2 N10 1.37(3) .
C2 C28 1.37(3) .
N5 C17 1.39(2) .
N5 C46 1.48(2) .
N5 C52 1.38(3) .
N6 C13 1.39(2) .
N6 C15 1.48(3) .
N6 C23 1.31(3) .
N7 C4 1.20(3) .
C76 C18 1.42(3) .
C76 C31 1.40(3) .
C76 C33 1.41(3) .
C3 C19 1.38(3) .
C3 C28 1.41(2) .
N9 C55 1.23(3) .
N10 C8 1.35(3) .
N11 C56 1.12(3) .
N12 C30 1.44(3) .
N12 C40 1.36(3) .
N12 C50 1.37(3) .
N13 C5 1.16(3) .
N14 C36 1.15(3) .
C6 C12 1.44(2) .
C6 C26 1.52(3) .
C6 C38 1.37(3) .
C7 N16 1.37(3) .
C7 C14 1.35(3) .
N15 C37 1.18(3) .
N16 C42 1.38(3) .
N16 C64 1.46(3) .
C8 C19 1.42(3) .
C9 C20 1.40(3) .
C9 C26 1.41(3) .
C10 C29 1.45(3) .
C10 C32 1.34(3) .
N17 C45 1.18(3) .
C11 N19 1.37(3) .
C11 C35 1.35(3) .
N18 C74 1.24(4) .
C12 C40 1.30(3) .
C13 C47 1.41(3) .
C14 C66 1.47(3) .
C15 C62 1.39(3) .
C15 C71 1.39(3) .
C16 C32 1.38(3) .
C16 C53 1.43(3) .
C17 C27 1.32(3) .
C18 C22 1.41(3) .
C18 C47 1.42(3) .
C20 N19 1.34(3) .
C21 N20 1.11(3) .
C22 C23 1.38(3) .
C24 C33 1.42(3) .
C25 C31 1.37(3) .
C26 C35 1.39(2) .
C30 C41 1.40(4) .
C30 C54 1.40(3) .
C32 C66 1.52(3) .
C34 C52 1.38(3) .
C38 C50 1.42(3) .
C39 C43 1.48(3) .
C39 C63 1.41(3) .
C41 C61 1.43(3) .
C42 C58 1.37(3) .
C43 C46 1.37(3) .
C44 C46 1.39(3) .
C44 C65 1.37(3) .
C51 N21 1.12(3) .
C54 C60 1.33(3) .
C57 C68 1.47(4) .
C57 C71 1.29(3) .
C58 C66 1.35(3) .
C59 C62 1.44(3) .
C59 C68 1.32(4) .
C60 C67 1.31(4) .
C61 C67 1.35(4) .
C63 C65 1.37(3) .
C64 C72 1.40(4) .
C64 C73 1.39(3) .
C69 C70 1.33(4) .
C69 C73 1.43(3) .
C70 C75 1.39(5) .
C72 C75 1.31(4) .

loop_
_geom_torsion_atom_site_label_1
_geom_torsion_atom_site_label_2
_geom_torsion_atom_site_label_3
_geom_torsion_atom_site_label_4
_geom_torsion
_geom_torsion_site_symmetry_1
Cu1 N1 C29 C10 167.3(15) .
Cu1 N1 C53 C16 -164.7(14) .
Cu4 N3 C24 C33 -163.8(18) .
Cu4 N3 C25 C31 163.1(17) .
Cu5 N10 C8 C19 167.9(17) .
Cu7 S11 C74 N18 -91(12) .
Cu8 S11 C74 N18 63(13) 2_465
S3 Cu2 N4 C48 -12(8) .
N3 C24 C33 C76 -3(4) .
N3 C25 C31 C76 6(3) .
C1 C3 C19 C8 -173.7(19) .
C1 C3 C28 C2 175.3(18) .
C1 C34 C52 N5 8(3) .
C2 N10 C8 C19 7(3) .
N5 C17 C27 C1 -3(3) .
N6 C13 C47 C18 3(3) .
N6 C15 C62 C59 -179(2) .
N6 C15 C71 C57 -176(3) .
C76 C18 C22 C23 -177(2) .
C76 C18 C47 C13 177(2) .
C3 C1 C27 C17 -175.3(19) .
C3 C1 C34 C52 172.5(19) .
N10 C2 C28 C3 4(3) .
N10 C8 C19 C3 -8(3) .
N12 C30 C41 C61 177(2) .
N12 C30 C54 C60 -177(3) .
N14 Cu2 N4 C48 99(8) 1_565
C6 C12 C40 N12 -1(3) .
C6 C26 C35 C11 -171(2) .
C6 C38 C50 N12 -3(3) .
C7 N16 C42 C58 -1(3) .
C7 N16 C64 C72 132(2) .
C7 N16 C64 C73 -50(3) .
C7 C14 C66 C32 173.4(18) .
C7 C14 C66 C58 3(3) .
N15 Cu2 N4 C48 -128(7) .
N16 C7 C14 C66 -5(3) .
N16 C42 C58 C66 -1(3) .
N16 C64 C72 C75 174(3) .
N16 C64 C73 C69 177(2) .
C9 C20 N19 Cu8 -166.4(17) .
C9 C20 N19 C11 -1(3) .
C9 C26 C35 C11 5(3) .
C10 C32 C66 C14 -27(3) .
C10 C32 C66 C58 143(2) .
C12 C6 C26 C9 -154.8(19) .
C12 C6 C26 C35 21(3) .
C12 C6 C38 C50 6(3) .
C13 N6 C15 C62 126(2) .
C13 N6 C15 C71 -47(3) .
C13 N6 C23 C22 2(3) .
C14 C7 N16 C42 4(3) .
C14 C7 N16 C64 -177.1(19) .
C15 N6 C13 C47 -179(2) .
C15 N6 C23 C22 178(2) .
C16 C32 C66 C14 154.3(19) .
C16 C32 C66 C58 -36(3) .
C17 N5 C46 C43 121(2) .
C17 N5 C46 C44 -49(3) .
C17 N5 C52 C34 -6(3) .
C18 C76 C31 C25 179(2) .
C18 C76 C33 C24 179.5(19) .
C18 C22 C23 N6 -3(4) .
C19 C3 C28 C2 -4(3) .
C20 C9 C26 C6 174.3(19) .
C20 C9 C26 C35 -2(3) .
C22 C18 C47 C13 -3(3) .
N19 C11 C35 C26 -6(4) .
C23 N6 C13 C47 -2(3) .
C23 N6 C15 C62 -51(3) .
C23 N6 C15 C71 136(3) .
C24 N3 C25 C31 -7(3) .
C25 N3 C24 C33 6(4) .
C26 C6 C12 C40 178(2) .
C26 C6 C38 C50 -176.8(19) .
C26 C9 C20 N19 0(3) .
C27 C1 C3 C19 -154(2) .
C27 C1 C3 C28 26(3) .
C27 C1 C34 C52 -8(3) .
C28 C2 N10 Cu5 -166.0(16) .
C28 C2 N10 C8 -6(3) .
C28 C3 C19 C8 6(3) .
C29 N1 C53 C16 5(3) .
C29 C10 C32 C16 2(3) .
C29 C10 C32 C66 -177.5(19) .
C30 N12 C40 C12 -175(2) .
C30 N12 C50 C38 177(2) .
C30 C41 C61 C67 5(3) .
C30 C54 C60 C67 -3(5) .
C31 C76 C18 C22 -162(2) .
C31 C76 C18 C47 18(3) .
C31 C76 C33 C24 1(3) .
C32 C10 C29 N1 0(3) .
C32 C16 C53 N1 -4(3) .
C33 C76 C18 C22 20(3) .
C33 C76 C18 C47 -160(2) .
C33 C76 C31 C25 -3(3) .
C34 C1 C3 C19 25(3) .
C34 C1 C3 C28 -154.3(18) .
C34 C1 C27 C17 5(3) .
C35 C11 N19 Cu8 167.0(17) .
C35 C11 N19 C20 4(3) .
C38 C6 C12 C40 -4(3) .
C38 C6 C26 C9 28(3) .
C38 C6 C26 C35 -157(2) .
C39 C43 C46 N5 177.0(18) .
C39 C43 C46 C44 -14(3) .
C39 C63 C65 C44 2(4) .
C40 N12 C30 C41 -123(2) .
C40 N12 C30 C54 61(3) .
C40 N12 C50 C38 -2(3) .
C41 C30 C54 C60 7(4) .
C41 C61 C67 C60 -1(4) .
C42 N16 C64 C72 -48(3) .
C42 N16 C64 C73 129(2) .
C42 C58 C66 C14 0(3) .
C42 C58 C66 C32 -169.8(19) .
C43 C39 C63 C65 -3(4) .
C46 N5 C17 C27 174.4(19) .
C46 N5 C52 C34 -177.4(18) .
C46 C44 C65 C63 -7(4) .
C47 C18 C22 C23 3(4) .
C50 N12 C30 C41 57(3) .
C50 N12 C30 C54 -118(3) .
C50 N12 C40 C12 4(3) .
C52 N5 C17 C27 3(3) .
C52 N5 C46 C43 -68(3) .
C52 N5 C46 C44 123(2) .
C53 N1 C29 C10 -4(3) .
C53 C16 C32 C10 0(3) .
C53 C16 C32 C66 180(2) .
C54 C30 C41 C61 -8(3) .
C54 C60 C67 C61 0(5) .
C62 C15 C71 C57 11(5) .
C62 C59 C68 C57 -12(4) .
C63 C39 C43 C46 8(3) .
C64 N16 C42 C58 -180.0(19) .
C64 C72 C75 C70 5(5) .
C65 C44 C46 N5 -177(2) .
C65 C44 C46 C43 14(4) .
C68 C57 C71 C15 -14(5) .
C68 C59 C62 C15 7(4) .
C69 C70 C75 C72 3(5) .
C70 C69 C73 C64 14(5) .
C71 C15 C62 C59 -6(4) .
C71 C57 C68 C59 15(4) .
C72 C64 C73 C69 -6(4) .
C73 C64 C72 C75 -4(4) .
C73 C69 C70 C75 -13(5) .
